data_4120698
loop_
_publ_author_name
'Smiles, Danil E.'
'Wu, Guang'
'Hayton, Trevor W.'

_publ_section_title
;
 Synthesis of uranium-ligand multiple bonds by cleavage of a trityl
 protecting group.
;
_journal_issue 1
_journal_name_full 'Journal of the American Chemical Society'
_journal_page_first 96
_journal_page_last 99
_journal_paper_doi 10.1021/ja411423a
_journal_volume 136
_journal_year 2014
_chemical_formula_sum 'C38 H95 K N5 O6.5 S Si6 U'
_chemical_formula_weight 1203.92
_chemical_name_systematic
; 
 ? 
;
_space_group_IT_number 14
_symmetry_cell_setting monoclinic
_symmetry_space_group_name_Hall '-P 2ybc'
_symmetry_space_group_name_H-M 'P 1 21/c 1'
_atom_sites_solution_hydrogens geom
_atom_sites_solution_primary direct
_atom_sites_solution_secondary difmap
_audit_creation_method SHELXL-97
_cell_angle_alpha 90.00
_cell_angle_beta 91.774(2)
_cell_angle_gamma 90.00
_cell_formula_units_Z 4
_cell_length_a 11.2243(3)
_cell_length_b 16.4779(4)
_cell_length_c 32.1639(8)
_cell_measurement_temperature 104(2)
_cell_volume 5946.0(3)
_computing_structure_refinement 'SHELXL-97 (Sheldrick, 2008)'
_computing_structure_solution 'SHELXS-97 (Sheldrick, 2008)'
_diffrn_ambient_temperature 104(2)
_diffrn_measured_fraction_theta_full 0.991
_diffrn_measured_fraction_theta_max 0.991
_diffrn_radiation_monochromator graphite
_diffrn_radiation_source 'fine-focus sealed tube'
_diffrn_radiation_type MoK\a
_diffrn_radiation_wavelength 0.71073
_diffrn_reflns_av_R_equivalents 0.0368
_diffrn_reflns_av_sigmaI/netI 0.0417
_diffrn_reflns_limit_h_max 12
_diffrn_reflns_limit_h_min -14
_diffrn_reflns_limit_k_max 20
_diffrn_reflns_limit_k_min -20
_diffrn_reflns_limit_l_max 40
_diffrn_reflns_limit_l_min -33
_diffrn_reflns_number 34949
_diffrn_reflns_theta_full 26.61
_diffrn_reflns_theta_max 26.61
_diffrn_reflns_theta_min 1.27
_exptl_absorpt_coefficient_mu 2.997
_exptl_absorpt_correction_T_max 0.7454
_exptl_absorpt_correction_T_min 0.6137
_exptl_absorpt_correction_type multi-scan
_exptl_absorpt_process_details SADABS
_exptl_crystal_colour orange
_exptl_crystal_density_diffrn 1.345
_exptl_crystal_density_method 'not measured'
_exptl_crystal_description needle
_exptl_crystal_F_000 2484
_exptl_crystal_size_max 0.2
_exptl_crystal_size_mid 0.1
_exptl_crystal_size_min 0.1
_refine_diff_density_max 3.502
_refine_diff_density_min -1.191
_refine_diff_density_rms 0.157
_refine_ls_extinction_method none
_refine_ls_goodness_of_fit_ref 1.148
_refine_ls_hydrogen_treatment mixed
_refine_ls_matrix_type full
_refine_ls_number_parameters 486
_refine_ls_number_reflns 12361
_refine_ls_number_restraints 59
_refine_ls_restrained_S_all 1.149
_refine_ls_R_factor_all 0.0692
_refine_ls_R_factor_gt 0.0512
_refine_ls_shift/su_max 0.001
_refine_ls_shift/su_mean 0.000
_refine_ls_structure_factor_coef Fsqd
_refine_ls_weighting_details 'calc w=1/[\s^2^(Fo^2^)+(0.1000P)^2^+0.3389P] where P=(Fo^2^+2Fc^2^)/3'
_refine_ls_weighting_scheme calc
_refine_ls_wR_factor_gt 0.1473
_refine_ls_wR_factor_ref 0.1593
_reflns_number_gt 9904
_reflns_number_total 12361
_reflns_threshold_expression >2sigma(I)
_cod_data_source_file ja411423a_si_001.cif
_cod_data_source_block complex_2
_cod_depositor_comments
;
The following automatic conversions were performed:

'_symmetry_cell_setting' value 'Monoclinic' changed to 'monoclinic'
according to
/usr/data/users/saulius/automatic-downloads/current/ACS/lib/dictionaries/cif_core.dic
dictionary named 'cif_core.dic' version 2.4.2 from 2011-04-26.

Automatic conversion script
Id: cif_fix_values 2281 2013-09-26 08:29:07Z andrius 
;
_cod_original_sg_symbol_H-M P2(1)/c
_cod_original_formula_sum 'C38 H95 K N5 O6.50 S Si6 U'
_cod_database_code 4120698

loop_
_symmetry_equiv_pos_as_xyz
'x, y, z'
'-x, y+1/2, -z+1/2'
'-x, -y, -z'
'x, -y-1/2, z-1/2'

loop_
_atom_site_label
_atom_site_type_symbol
_atom_site_fract_x
_atom_site_fract_y
_atom_site_fract_z
_atom_site_U_iso_or_equiv
_atom_site_adp_type
_atom_site_occupancy
_atom_site_symmetry_multiplicity
_atom_site_calc_flag
_atom_site_refinement_flags
C1 C 0.2639(6) 0.3847(4) 0.7423(2) 0.0383(15) Uani 1 1 d .
H1A H 0.3297 0.4179 0.7536 0.057 Uiso 1 1 calc R
H1B H 0.2451 0.4012 0.7136 0.057 Uiso 1 1 calc R
H1C H 0.2872 0.3274 0.7428 0.057 Uiso 1 1 calc R
C2 C 0.0000(7) 0.3469(5) 0.7485(2) 0.0450(17) Uani 1 1 d .
H2A H 0.0137 0.2882 0.7489 0.067 Uiso 1 1 calc R
H2B H -0.0086 0.3658 0.7197 0.067 Uiso 1 1 calc R
H2C H -0.0730 0.3593 0.7633 0.067 Uiso 1 1 calc R
C3 C 0.0987(6) 0.5113(4) 0.7725(2) 0.0383(15) Uani 1 1 d .
H3A H 0.0173 0.5219 0.7812 0.057 Uiso 1 1 calc R
H3B H 0.1078 0.5307 0.7440 0.057 Uiso 1 1 calc R
H3C H 0.1554 0.5397 0.7912 0.057 Uiso 1 1 calc R
C4 C -0.0385(7) 0.2655(5) 0.8598(2) 0.0450(17) Uani 1 1 d .
H4A H -0.0739 0.2571 0.8319 0.067 Uiso 1 1 calc R
H4B H -0.1018 0.2686 0.8800 0.067 Uiso 1 1 calc R
H4C H 0.0147 0.2201 0.8669 0.067 Uiso 1 1 calc R
C5 C -0.0615(7) 0.4460(5) 0.8545(3) 0.053(2) Uani 1 1 d .
H5A H -0.0187 0.4977 0.8530 0.080 Uiso 1 1 calc R
H5B H -0.1139 0.4467 0.8783 0.080 Uiso 1 1 calc R
H5C H -0.1093 0.4379 0.8288 0.080 Uiso 1 1 calc R
C6 C 0.1156(7) 0.3757(5) 0.9147(2) 0.0511(19) Uani 1 1 d .
H6A H 0.1758 0.3337 0.9201 0.077 Uiso 1 1 calc R
H6B H 0.0531 0.3716 0.9352 0.077 Uiso 1 1 calc R
H6C H 0.1530 0.4294 0.9167 0.077 Uiso 1 1 calc R
C7 C 0.6748(7) 0.3765(6) 0.9476(3) 0.055(2) Uani 1 1 d .
H7A H 0.7208 0.3943 0.9239 0.083 Uiso 1 1 calc R
H7B H 0.7235 0.3399 0.9652 0.083 Uiso 1 1 calc R
H7C H 0.6517 0.4238 0.9640 0.083 Uiso 1 1 calc R
C8 C 0.4514(8) 0.2963(6) 0.9752(3) 0.058(2) Uani 1 1 d .
H8A H 0.4264 0.3465 0.9888 0.087 Uiso 1 1 calc R
H8B H 0.5017 0.2646 0.9947 0.087 Uiso 1 1 calc R
H8C H 0.3809 0.2645 0.9669 0.087 Uiso 1 1 calc R
C9 C 0.5944(7) 0.2256(5) 0.9046(2) 0.0507(19) Uani 1 1 d .
H9A H 0.5280 0.1965 0.8909 0.076 Uiso 1 1 calc R
H9B H 0.6308 0.1914 0.9264 0.076 Uiso 1 1 calc R
H9C H 0.6541 0.2390 0.8840 0.076 Uiso 1 1 calc R
C10 C 0.5953(7) 0.5317(5) 0.8856(3) 0.0484(18) Uani 1 1 d .
H10A H 0.6461 0.5271 0.9109 0.073 Uiso 1 1 calc R
H10B H 0.5817 0.5892 0.8792 0.073 Uiso 1 1 calc R
H10C H 0.6347 0.5056 0.8624 0.073 Uiso 1 1 calc R
C11 C 0.3930(8) 0.5204(6) 0.9445(3) 0.059(2) Uani 1 1 d .
H11A H 0.3107 0.5022 0.9480 0.089 Uiso 1 1 calc R
H11B H 0.3954 0.5798 0.9442 0.089 Uiso 1 1 calc R
H11C H 0.4436 0.5000 0.9676 0.089 Uiso 1 1 calc R
C12 C 0.3451(6) 0.5200(4) 0.8511(2) 0.0367(15) Uani 1 1 d .
H12A H 0.3695 0.4982 0.8244 0.055 Uiso 1 1 calc R
H12B H 0.3489 0.5794 0.8505 0.055 Uiso 1 1 calc R
H12C H 0.2632 0.5029 0.8563 0.055 Uiso 1 1 calc R
C13 C 0.4435(7) 0.0598(4) 0.8114(3) 0.0435(17) Uani 1 1 d .
H13A H 0.5302 0.0554 0.8094 0.065 Uiso 1 1 calc R
H13B H 0.4063 0.0087 0.8024 0.065 Uiso 1 1 calc R
H13C H 0.4234 0.0711 0.8402 0.065 Uiso 1 1 calc R
C14 C 0.2201(6) 0.1472(4) 0.7736(2) 0.0415(16) Uani 1 1 d .
H14A H 0.1894 0.1632 0.8006 0.062 Uiso 1 1 calc R
H14B H 0.1896 0.0933 0.7661 0.062 Uiso 1 1 calc R
H14C H 0.1941 0.1866 0.7524 0.062 Uiso 1 1 calc R
C15 C 0.4337(8) 0.1161(5) 0.7236(2) 0.0516(19) Uani 1 1 d .
H15A H 0.4034 0.1565 0.7036 0.077 Uiso 1 1 calc R
H15B H 0.4011 0.0627 0.7163 0.077 Uiso 1 1 calc R
H15C H 0.5209 0.1143 0.7229 0.077 Uiso 1 1 calc R
C16 C 0.6144(7) 0.3717(4) 0.8011(2) 0.0453(18) Uani 1 1 d .
H16A H 0.5485 0.4105 0.7984 0.068 Uiso 1 1 calc R
H16B H 0.6854 0.3946 0.7885 0.068 Uiso 1 1 calc R
H16C H 0.6316 0.3604 0.8306 0.068 Uiso 1 1 calc R
C17 C 0.5658(7) 0.3021(5) 0.7170(2) 0.0451(19) Uani 1 1 d .
H17A H 0.5610 0.2525 0.7002 0.068 Uiso 1 1 calc R
H17B H 0.6378 0.3324 0.7102 0.068 Uiso 1 1 calc R
H17C H 0.4954 0.3358 0.7110 0.068 Uiso 1 1 calc R
C18 C 0.6988(6) 0.2018(4) 0.7816(2) 0.0431(17) Uani 1 1 d .
H18A H 0.7108 0.1908 0.8114 0.065 Uiso 1 1 calc R
H18B H 0.7715 0.2256 0.7707 0.065 Uiso 1 1 calc R
H18C H 0.6804 0.1510 0.7669 0.065 Uiso 1 1 calc R
C100 C -0.037(2) 0.4337(13) 0.0194(11) 0.127(10) Uiso 0.50 1 d PD
C101 C -0.0196(19) 0.3439(13) 0.0162(7) 0.084(6) Uiso 0.50 1 d PD
C102 C 0.110(2) 0.3320(18) 0.0277(11) 0.136(11) Uiso 0.50 1 d PD
C103 C 0.140(3) 0.4204(16) 0.0283(11) 0.141(12) Uiso 0.50 1 d PD
C19A C 0.3430(12) 0.1065(8) 0.0287(3) 0.058(3) Uiso 0.662(4) 1 d PD
C20A C 0.2511(9) 0.0734(8) -0.0040(4) 0.070(4) Uiso 0.662(4) 1 d PD
C21A C 0.0609(10) 0.1009(8) -0.0327(4) 0.058(3) Uiso 0.662(4) 1 d PD
C22A C -0.0409(14) 0.1612(11) -0.0276(5) 0.087(5) Uiso 0.662(4) 1 d PD
C23A C -0.2163(14) 0.1809(12) 0.0140(6) 0.103(6) Uiso 0.662(4) 1 d PD
C24A C -0.2717(14) 0.1568(10) 0.0545(4) 0.074(4) Uiso 0.662(4) 1 d PD
C25A C 0.313(3) -0.0007(8) 0.0732(6) 0.138(8) Uiso 0.662(4) 1 d PD
C26A C 0.2776(10) -0.0201(10) 0.1173(5) 0.072(4) Uiso 0.662(4) 1 d PD
C27A C 0.0931(9) -0.0378(8) 0.1521(3) 0.054(3) Uiso 0.662(4) 1 d PD
C28A C -0.0419(9) -0.0305(6) 0.1496(4) 0.047(3) Uiso 0.662(4) 1 d PD
C29A C -0.2090(12) 0.0463(12) 0.1252(8) 0.106(5) Uiso 0.662(4) 1 d PD
C30A C -0.2455(18) 0.1354(11) 0.1294(5) 0.098(5) Uiso 0.662(4) 1 d PD
C31A C 0.382(2) 0.1136(10) 0.1077(6) 0.130(8) Uiso 0.662(4) 1 d PD
C32A C 0.3588(11) 0.2052(9) 0.1002(5) 0.065(3) Uiso 0.662(4) 1 d PD
C33A C 0.2159(13) 0.2952(8) 0.1357(6) 0.083(5) Uiso 0.662(4) 1 d PD
C34A C 0.0928(12) 0.2978(9) 0.1545(4) 0.071(4) Uiso 0.662(4) 1 d PD
C35A C -0.1135(13) 0.3018(13) 0.1337(7) 0.116(7) Uiso 0.662(4) 1 d PD
C36A C -0.2008(18) 0.2674(9) 0.1004(6) 0.100(6) Uiso 0.662(4) 1 d PD
C19B C 0.343(2) 0.0731(16) 0.0289(4) 0.058(3) Uiso 0.338(4) 1 d PD
C20B C 0.2741(16) 0.1374(14) 0.0037(9) 0.070(4) Uiso 0.338(4) 1 d PD
C21B C 0.0830(18) 0.1409(16) -0.0256(7) 0.058(3) Uiso 0.338(4) 1 d PD
C22B C -0.046(2) 0.112(2) -0.0258(9) 0.087(5) Uiso 0.338(4) 1 d PD
C23B C -0.187(3) 0.211(2) 0.0102(10) 0.103(6) Uiso 0.338(4) 1 d PD
C24B C -0.253(3) 0.195(2) 0.0503(5) 0.074(4) Uiso 0.338(4) 1 d PD
C25B C 0.333(4) 0.0060(16) 0.0865(18) 0.138(8) Uiso 0.338(4) 1 d PD
C26B C 0.255(3) -0.0494(16) 0.1119(10) 0.072(4) Uiso 0.338(4) 1 d PD
C27B C 0.0821(19) -0.0215(15) 0.1140(6) 0.054(3) Uiso 0.338(4) 1 d PD
C28B C 0.0133(19) -0.0304(14) 0.1538(5) 0.047(3) Uiso 0.338(4) 1 d PD
C29B C -0.192(2) 0.027(2) 0.1327(13) 0.106(5) Uiso 0.338(4) 1 d PD
C30B C -0.238(3) 0.0955(12) 0.1038(12) 0.098(5) Uiso 0.338(4) 1 d PD
C31B C 0.373(3) 0.157(2) 0.0924(15) 0.130(8) Uiso 0.338(4) 1 d PD
C32B C 0.3343(18) 0.2266(17) 0.1207(9) 0.065(3) Uiso 0.338(4) 1 d PD
C33B C 0.153(3) 0.3000(19) 0.1484(9) 0.083(5) Uiso 0.338(4) 1 d PD
C34B C 0.021(2) 0.3237(14) 0.1422(11) 0.071(4) Uiso 0.338(4) 1 d PD
C35B C -0.174(2) 0.272(2) 0.1241(16) 0.116(7) Uiso 0.338(4) 1 d PD
C36B C -0.247(4) 0.196(2) 0.1340(7) 0.100(6) Uiso 0.338(4) 1 d PD
K1 K 0.05554(11) 0.13340(7) 0.08085(4) 0.0244(3) Uani 1 1 d .
N1 N 0.1574(4) 0.3628(3) 0.82407(15) 0.0258(10) Uani 1 1 d .
N2 N 0.4539(5) 0.3762(3) 0.89209(16) 0.0315(11) Uani 1 1 d .
N3 N 0.4407(4) 0.2382(3) 0.79281(15) 0.0227(10) Uani 1 1 d .
N4A N 0.3128(10) 0.0884(6) 0.0717(3) 0.100(3) Uiso 1 1 d D
N5A N -0.2076(12) 0.1793(8) 0.0928(4) 0.126(4) Uiso 1 1 d D
O7 O 0.0635(19) 0.4820(13) 0.0139(7) 0.137(7) Uiso 0.50 1 d PD
O1A O 0.1408(7) 0.1181(5) 0.0020(3) 0.0401(16) Uiso 0.662(4) 1 d PD
O2A O -0.1053(9) 0.1370(6) 0.0094(3) 0.054(2) Uiso 0.662(4) 1 d PD
O3A O 0.1465(9) -0.0165(6) 0.1144(3) 0.064(2) Uiso 0.662(4) 1 d PD
O4A O -0.0834(8) 0.0487(6) 0.1354(3) 0.064(2) Uiso 0.662(4) 1 d PD
O5A O 0.2458(10) 0.2145(6) 0.1215(3) 0.068(2) Uiso 0.662(4) 1 d PD
O6A O 0.0061(9) 0.2831(7) 0.1210(3) 0.072(3) Uiso 0.662(4) 1 d PD
O1B O 0.1613(13) 0.0944(10) 0.0035(5) 0.0401(16) Uiso 0.338(4) 1 d PD
O2B O -0.0831(18) 0.1594(12) 0.0094(6) 0.054(2) Uiso 0.338(4) 1 d PD
O3B O 0.1882(15) 0.0139(11) 0.1319(6) 0.064(2) Uiso 0.338(4) 1 d PD
O4B O -0.0717(15) 0.0025(13) 0.1233(6) 0.064(2) Uiso 0.338(4) 1 d PD
O5B O 0.2077(16) 0.2478(13) 0.1186(6) 0.068(2) Uiso 0.338(4) 1 d PD
O6B O -0.0501(18) 0.2518(11) 0.1337(6) 0.072(3) Uiso 0.338(4) 1 d PD
S1 S 0.27629(17) 0.19029(10) 0.88569(5) 0.0384(4) Uani 1 1 d .
Si1 Si 0.12882(15) 0.39934(10) 0.77474(5) 0.0284(4) Uani 1 1 d .
Si2 Si 0.04785(15) 0.36146(11) 0.86086(6) 0.0325(4) Uani 1 1 d .
Si3 Si 0.53762(18) 0.32173(14) 0.92833(6) 0.0419(5) Uani 1 1 d .
Si4 Si 0.44857(17) 0.48046(11) 0.89421(6) 0.0362(4) Uani 1 1 d .
Si5 Si 0.38746(16) 0.14444(10) 0.77706(6) 0.0313(4) Uani 1 1 d .
Si6 Si 0.57182(15) 0.27475(11) 0.77365(5) 0.0286(4) Uani 1 1 d .
U1 U 0.338906(18) 0.305311(13) 0.843752(6) 0.02430(9) Uani 1 1 d .

loop_
_atom_site_aniso_label
_atom_site_aniso_U_11
_atom_site_aniso_U_22
_atom_site_aniso_U_33
_atom_site_aniso_U_23
_atom_site_aniso_U_13
_atom_site_aniso_U_12
C1 0.040(4) 0.040(4) 0.034(4) 0.011(3) 0.003(3) 0.011(3)
C2 0.047(4) 0.049(5) 0.038(4) -0.002(3) -0.013(3) 0.001(3)
C3 0.044(4) 0.033(4) 0.038(4) 0.005(3) -0.004(3) 0.009(3)
C4 0.042(4) 0.050(4) 0.043(4) 0.004(3) 0.004(3) -0.018(3)
C5 0.041(4) 0.052(5) 0.068(6) -0.001(4) 0.024(4) 0.011(4)
C6 0.047(4) 0.069(5) 0.039(4) -0.014(4) 0.008(3) -0.006(4)
C7 0.045(4) 0.080(6) 0.041(5) -0.007(4) -0.013(3) -0.009(4)
C8 0.058(5) 0.085(7) 0.031(4) 0.006(4) -0.005(4) -0.004(4)
C9 0.045(4) 0.070(5) 0.036(4) 0.011(4) -0.016(3) 0.010(4)
C10 0.048(4) 0.047(4) 0.050(5) -0.009(3) -0.007(3) -0.016(4)
C11 0.058(5) 0.072(6) 0.049(5) -0.024(4) 0.003(4) -0.007(4)
C12 0.038(4) 0.020(3) 0.053(4) -0.010(3) 0.002(3) -0.005(3)
C13 0.043(4) 0.022(3) 0.065(5) 0.008(3) -0.003(3) 0.003(3)
C14 0.038(4) 0.040(4) 0.046(4) 0.005(3) -0.010(3) -0.015(3)
C15 0.065(5) 0.048(4) 0.042(5) -0.016(3) 0.004(4) -0.002(4)
C16 0.044(4) 0.039(4) 0.053(5) -0.008(3) 0.013(3) -0.012(3)
C17 0.048(4) 0.052(5) 0.036(4) 0.010(3) 0.015(3) 0.007(3)
C18 0.035(4) 0.050(4) 0.044(4) -0.004(3) 0.005(3) 0.007(3)
K1 0.0261(6) 0.0218(6) 0.0249(6) 0.0011(5) -0.0027(5) -0.0015(5)
N1 0.025(2) 0.025(2) 0.027(3) 0.002(2) 0.0004(19) 0.001(2)
N2 0.032(3) 0.038(3) 0.024(3) -0.003(2) 0.000(2) -0.002(2)
N3 0.026(2) 0.018(2) 0.023(2) 0.0013(18) -0.0012(18) 0.0024(19)
S1 0.0447(10) 0.0419(10) 0.0285(9) 0.0067(7) -0.0005(7) -0.0076(7)
Si1 0.0297(8) 0.0267(9) 0.0286(9) 0.0017(7) -0.0037(7) 0.0041(7)
Si2 0.0253(8) 0.0371(10) 0.0354(10) 0.0002(7) 0.0046(7) -0.0029(7)
Si3 0.0383(10) 0.0610(13) 0.0259(10) 0.0006(9) -0.0090(8) -0.0027(9)
Si4 0.0371(10) 0.0381(10) 0.0335(10) -0.0140(8) -0.0003(7) -0.0081(8)
Si5 0.0390(10) 0.0210(8) 0.0336(10) -0.0027(7) -0.0032(7) -0.0002(7)
Si6 0.0293(9) 0.0263(8) 0.0305(9) 0.0019(7) 0.0053(7) 0.0011(7)
U1 0.02560(14) 0.02514(14) 0.02202(14) -0.00240(8) -0.00137(8) -0.00097(9)

loop_
_atom_type_symbol
_atom_type_description
_atom_type_scat_dispersion_real
_atom_type_scat_dispersion_imag
_atom_type_scat_source
C C 0.0033 0.0016 'International Tables Vol C Tables 4.2.6.8 and 6.1.1.4'
H H 0.0000 0.0000 'International Tables Vol C Tables 4.2.6.8 and 6.1.1.4'
N N 0.0061 0.0033 'International Tables Vol C Tables 4.2.6.8 and 6.1.1.4'
O O 0.0106 0.0060 'International Tables Vol C Tables 4.2.6.8 and 6.1.1.4'
Si Si 0.0817 0.0704 'International Tables Vol C Tables 4.2.6.8 and 6.1.1.4'
S S 0.1246 0.1234 'International Tables Vol C Tables 4.2.6.8 and 6.1.1.4'
K K 0.2009 0.2494 'International Tables Vol C Tables 4.2.6.8 and 6.1.1.4'
U U -9.6767 9.6646 'International Tables Vol C Tables 4.2.6.8 and 6.1.1.4'

loop_
_geom_angle_atom_site_label_1
_geom_angle_atom_site_label_2
_geom_angle_atom_site_label_3
_geom_angle
_geom_angle_site_symmetry_1
_geom_angle_site_symmetry_3
O7 C100 C101 116(2) . .
O7 C100 O7 66.2(19) . 3_565
C101 C100 O7 139(3) . 3_565
C100 C101 C102 104(2) . .
C103 C102 C101 95(2) . .
O7 C103 C102 125(3) . .
N4A C19A C20A 113.6(10) . .
O1A C20A C19A 106.4(10) . .
O1A C21A C22A 103.8(11) . .
O2A C22A C21A 107.5(11) . .
O2A C23A C24A 109.6(13) . .
N5A C24A C23A 117.1(14) . .
N4A C25A C26A 104.0(13) . .
O3A C26A C25A 102.7(15) . .
O3A C27A C28A 112.6(9) . .
O4A C28A C27A 113.3(9) . .
O4A C29A C30A 102.5(14) . .
N5A C30A C29A 108.5(15) . .
N4A C31A C32A 94.1(12) . .
O5A C32A C31A 100.0(13) . .
O5A C33A C34A 111.9(11) . .
O6A C34A C33A 107.3(12) . .
O6A C35A C36A 107.6(15) . .
N5A C36A C35A 120.5(16) . .
N4A C19B C20B 104.7(17) . .
O1B C20B C19B 95.3(17) . .
O1B C21B C22B 113(2) . .
O2B C22B C21B 97.5(19) . .
O2B C23B C24B 109(2) . .
N5A C24B C23B 131(3) . .
N4A C25B C26B 131(3) . .
O3B C26B C25B 97(3) . .
O3B C27B C28B 98.0(16) . .
O4B C28B C27B 74.7(14) . .
O4B C29B C30B 112(3) . .
N5A C30B C29B 139(3) . .
N4A C31B C32B 135(3) . .
O5B C32B C31B 116(3) . .
O5B C33B C34B 120(2) . .
O6B C34B C33B 110(2) . .
O6B C35B C36B 107(3) . .
N5A C36B C35B 77(2) . .
O1A K1 O4A 139.4(3) . .
O1A K1 O2B 56.7(4) . .
O4A K1 O2B 106.9(5) . .
O1A K1 O5B 103.7(4) . .
O4A K1 O5B 114.5(5) . .
O2B K1 O5B 125.2(6) . .
O1A K1 O5A 101.0(3) . .
O4A K1 O5A 112.4(3) . .
O2B K1 O5A 135.4(5) . .
O5B K1 O5A 14.3(4) . .
O1A K1 O6A 125.2(3) . .
O4A K1 O6A 91.6(3) . .
O2B K1 O6A 97.5(5) . .
O5B K1 O6A 49.0(4) . .
O5A K1 O6A 62.1(3) . .
O1A K1 O1B 9.0(3) . .
O4A K1 O1B 134.1(4) . .
O2B K1 O1B 63.3(5) . .
O5B K1 O1B 105.4(5) . .
O5A K1 O1B 100.5(4) . .
O6A K1 O1B 132.9(4) . .
O1A K1 O6B 140.4(4) . .
O4A K1 O6B 73.5(5) . .
O2B K1 O6B 98.9(6) . .
O5B K1 O6B 62.8(5) . .
O5A K1 O6B 73.9(4) . .
O6A K1 O6B 18.5(4) . .
O1B K1 O6B 149.1(5) . .
O1A K1 O3A 97.9(2) . .
O4A K1 O3A 61.8(3) . .
O2B K1 O3A 129.0(5) . .
O5B K1 O3A 102.2(5) . .
O5A K1 O3A 88.8(3) . .
O6A K1 O3A 130.3(3) . .
O1B K1 O3A 88.9(3) . .
O6B K1 O3A 120.8(4) . .
O1A K1 O2A 59.5(2) . .
O4A K1 O2A 99.5(3) . .
O2B K1 O2A 8.7(5) . .
O5B K1 O2A 133.8(5) . .
O5A K1 O2A 144.2(3) . .
O6A K1 O2A 102.6(3) . .
O1B K1 O2A 65.0(3) . .
O6B K1 O2A 101.4(4) . .
O3A K1 O2A 121.7(3) . .
O1A K1 O3B 105.6(4) . .
O4A K1 O3B 66.0(4) . .
O2B K1 O3B 146.1(5) . .
O5B K1 O3B 85.2(6) . .
O5A K1 O3B 72.2(4) . .
O6A K1 O3B 115.4(4) . .
O1B K1 O3B 96.8(5) . .
O6B K1 O3B 109.6(5) . .
O3A K1 O3B 17.3(3) . .
O2A K1 O3B 139.0(4) . .
O1A K1 O4B 123.3(4) . .
O4A K1 O4B 17.1(4) . .
O2B K1 O4B 103.3(5) . .
O5B K1 O4B 126.2(5) . .
O5A K1 O4B 120.4(4) . .
O6A K1 O4B 108.7(5) . .
O1B K1 O4B 117.3(5) . .
O6B K1 O4B 90.4(6) . .
O3A K1 O4B 50.8(4) . .
O2A K1 O4B 94.8(4) . .
O3B K1 O4B 59.7(5) . .
Si1 N1 Si2 121.3(3) . .
Si1 N1 U1 122.2(2) . .
Si2 N1 U1 116.4(2) . .
Si4 N2 Si3 120.7(3) . .
Si4 N2 U1 120.8(3) . .
Si3 N2 U1 118.3(3) . .
Si6 N3 Si5 120.0(3) . .
Si6 N3 U1 122.3(2) . .
Si5 N3 U1 117.5(2) . .
C31A N4A C19B 132.7(18) . .
C31A N4A C25B 86(3) . .
C19B N4A C25B 96(3) . .
C31A N4A C31B 35(2) . .
C19B N4A C31B 116(2) . .
C25B N4A C31B 120(3) . .
C31A N4A C19A 124.5(14) . .
C19B N4A C19A 21.7(11) . .
C25B N4A C19A 118(2) . .
C31B N4A C19A 99(2) . .
C31A N4A C25A 105.4(15) . .
C19B N4A C25A 81.9(13) . .
C25B N4A C25A 19(3) . .
C31B N4A C25A 139(3) . .
C19A N4A C25A 103.6(11) . .
C31A N4A K1 110.4(11) . .
C19B N4A K1 113.0(11) . .
C25B N4A K1 109.7(19) . .
C31B N4A K1 101.6(17) . .
C19A N4A K1 107.0(7) . .
C25A N4A K1 103.9(13) . .
C36B N5A C24A 132(2) . .
C36B N5A C30A 41.1(14) . .
C24A N5A C30A 114.1(14) . .
C36B N5A C24B 136(2) . .
C24A N5A C24B 26.7(13) . .
C30A N5A C24B 137.6(19) . .
C36B N5A C30B 83(2) . .
C24A N5A C30B 81.5(17) . .
C30A N5A C30B 42.4(16) . .
C24B N5A C30B 108(2) . .
C36B N5A C36A 70.6(18) . .
C24A N5A C36A 114.5(13) . .
C30A N5A C36A 111.6(14) . .
C24B N5A C36A 90.0(16) . .
C30B N5A C36A 154(2) . .
C36B N5A K1 119.1(19) . .
C24A N5A K1 106.4(9) . .
C30A N5A K1 106.5(10) . .
C24B N5A K1 103.4(14) . .
C30B N5A K1 91.6(17) . .
C36A N5A K1 102.6(10) . .
C103 O7 C100 92(2) . .
C103 O7 O7 153(3) . 3_565
C100 O7 O7 67.1(17) . 3_565
C103 O7 C100 149(3) . 3_565
C100 O7 C100 113.8(19) . 3_565
O7 O7 C100 46.7(9) 3_565 3_565
C21A O1A C20A 108.0(8) . .
C21A O1A K1 120.5(7) . .
C20A O1A K1 119.3(7) . .
C23A O2A C22A 113.3(10) . .
C23A O2A K1 116.5(10) . .
C22A O2A K1 109.9(9) . .
C27A O3A C26A 112.7(10) . .
C27A O3A K1 112.4(7) . .
C26A O3A K1 113.7(8) . .
C29A O4A C28A 110.4(11) . .
C29A O4A K1 116.0(10) . .
C28A O4A K1 118.2(7) . .
C33A O5A C32A 117.1(11) . .
C33A O5A K1 113.8(9) . .
C32A O5A K1 112.9(9) . .
C34A O6A C35A 111.2(12) . .
C34A O6A K1 110.3(8) . .
C35A O6A K1 120.5(10) . .
C20B O1B C21B 104.5(16) . .
C20B O1B K1 105.8(14) . .
C21B O1B K1 100.4(13) . .
C22B O2B C23B 126(2) . .
C22B O2B K1 113.4(17) . .
C23B O2B K1 120.6(18) . .
C27B O3B C26B 88(2) . .
C27B O3B K1 69.3(12) . .
C26B O3B K1 119.6(17) . .
C29B O4B C28B 124(2) . .
C29B O4B K1 111.2(17) . .
C28B O4B K1 105.6(13) . .
C33B O5B C32B 123(2) . .
C33B O5B K1 115.0(17) . .
C32B O5B K1 116.0(16) . .
C34B O6B C35B 112(2) . .
C34B O6B K1 115.5(16) . .
C35B O6B K1 116(2) . .
N1 Si1 C2 112.0(3) . .
N1 Si1 C3 114.1(3) . .
C2 Si1 C3 107.6(3) . .
N1 Si1 C1 109.7(3) . .
C2 Si1 C1 108.5(4) . .
C3 Si1 C1 104.6(3) . .
N1 Si2 C4 112.3(3) . .
N1 Si2 C5 113.2(3) . .
C4 Si2 C5 107.1(4) . .
N1 Si2 C6 110.6(3) . .
C4 Si2 C6 108.6(4) . .
C5 Si2 C6 104.7(4) . .
N2 Si3 C8 112.2(3) . .
N2 Si3 C7 113.5(4) . .
C8 Si3 C7 106.3(4) . .
N2 Si3 C9 110.3(3) . .
C8 Si3 C9 109.3(4) . .
C7 Si3 C9 104.8(4) . .
N2 Si4 C11 113.5(4) . .
N2 Si4 C10 114.3(3) . .
C11 Si4 C10 106.6(4) . .
N2 Si4 C12 109.6(3) . .
C11 Si4 C12 107.3(4) . .
C10 Si4 C12 105.0(3) . .
N3 Si5 C15 112.9(3) . .
N3 Si5 C13 112.7(3) . .
C15 Si5 C13 104.9(4) . .
N3 Si5 C14 109.4(3) . .
C15 Si5 C14 104.9(4) . .
C13 Si5 C14 111.7(3) . .
N3 Si6 C18 112.4(3) . .
N3 Si6 C17 115.2(3) . .
C18 Si6 C17 106.9(3) . .
N3 Si6 C16 109.7(3) . .
C18 Si6 C16 107.4(4) . .
C17 Si6 C16 104.6(4) . .
N2 U1 N3 116.22(17) . .
N2 U1 N1 116.49(18) . .
N3 U1 N1 116.89(17) . .
N2 U1 S1 100.67(14) . .
N3 U1 S1 100.23(12) . .
N1 U1 S1 101.69(13) . .

loop_
_geom_bond_atom_site_label_1
_geom_bond_atom_site_label_2
_geom_bond_distance
_geom_bond_site_symmetry_2
C1 Si1 1.882(7) .
C2 Si1 1.863(7) .
C3 Si1 1.876(7) .
C4 Si2 1.854(7) .
C5 Si2 1.863(8) .
C6 Si2 1.883(8) .
C7 Si3 1.873(8) .
C8 Si3 1.865(8) .
C9 Si3 1.878(9) .
C10 Si4 1.879(7) .
C11 Si4 1.872(8) .
C12 Si4 1.896(7) .
C13 Si5 1.875(7) .
C14 Si5 1.879(7) .
C15 Si5 1.871(7) .
C16 Si6 1.879(7) .
C17 Si6 1.876(8) .
C18 Si6 1.876(7) .
C100 O7 1.400(10) .
C100 C101 1.497(10) .
C100 O7 1.77(3) 3_565
C101 C102 1.506(10) .
C102 C103 1.493(10) .
C103 O7 1.398(10) .
C19A N4A 1.465(9) .
C19A C20A 1.548(9) .
C20A O1A 1.459(9) .
C21A O1A 1.439(9) .
C21A C22A 1.526(9) .
C22A O2A 1.465(9) .
C23A O2A 1.452(9) .
C23A C24A 1.512(10) .
C24A N5A 1.454(9) .
C25A N4A 1.468(10) .
C25A C26A 1.518(10) .
C26A O3A 1.473(9) .
C27A O3A 1.412(9) .
C27A C28A 1.520(9) .
C28A O4A 1.456(9) .
C29A O4A 1.439(10) .
C29A C30A 1.532(10) .
C30A N5A 1.457(9) .
C31A N4A 1.435(10) .
C31A C32A 1.550(10) .
C32A O5A 1.468(9) .
C33A O5A 1.448(9) .
C33A C34A 1.526(10) .
C34A O6A 1.448(9) .
C35A O6A 1.448(10) .
C35A C36A 1.536(10) .
C36A N5A 1.474(9) .
C19B N4A 1.449(10) .
C19B C20B 1.531(10) .
C20B O1B 1.451(10) .
C21B O1B 1.479(10) .
C21B C22B 1.520(10) .
C22B O2B 1.445(10) .
C23B O2B 1.450(10) .
C23B C24B 1.529(10) .
C24B N5A 1.463(10) .
C25B N4A 1.452(10) .
C25B C26B 1.522(10) .
C26B O3B 1.445(10) .
C27B O3B 1.432(10) .
C27B C28B 1.522(10) .
C28B O4B 1.452(10) .
C29B O4B 1.444(10) .
C29B C30B 1.543(10) .
C30B N5A 1.470(10) .
C31B N4A 1.464(10) .
C31B C32B 1.543(10) .
C32B O5B 1.462(10) .
C33B O5B 1.441(10) .
C33B C34B 1.532(10) .
C34B O6B 1.452(10) .
C35B O6B 1.454(10) .
C35B C36B 1.526(10) .
C36B N5A 1.441(10) .
K1 O1A 2.749(8) .
K1 O4A 2.760(9) .
K1 O2B 2.77(2) .
K1 O5B 2.80(2) .
K1 O5A 2.808(11) .
K1 O6A 2.847(11) .
K1 O1B 2.862(16) .
K1 O6B 2.87(2) .
K1 O3A 2.870(10) .
K1 O2A 2.880(11) .
K1 O3B 2.939(18) .
K1 O4B 2.946(19) .
N1 Si1 1.718(5) .
N1 Si2 1.732(5) .
N1 U1 2.318(5) .
N2 Si4 1.721(6) .
N2 Si3 1.726(6) .
N2 U1 2.307(5) .
N3 Si6 1.722(5) .
N3 Si5 1.727(5) .
N3 U1 2.308(5) .
O7 O7 1.76(4) 3_565
O7 C100 1.77(3) 3_565
S1 U1 2.4423(16) .
